data_8101911
loop_
_publ_author_name
'Ma, Z.-C.'

_publ_section_title
;
Crystal structure of (R)-1,1'-bi-2-naphthol 1,3-bis(pyrid-4-yl)propane, 
C~20~H~14~O~2~ &#x00B7; C~13~H~14~N~2~
;
_journal_issue 1
_journal_name_full 'Zeitschrift f\"ur Kristallographie - New Crystal Structures'
_journal_page_first 65
_journal_page_last 67
_journal_volume 221
_journal_year 2006
_chemical_absolute_configuration R
_chemical_formula_moiety 'C20 H14 O2, C13 H14 N2'
_chemical_formula_sum 'C33 H28 N2 O2'
_chemical_formula_weight 484.57
_chemical_name_systematic
; 
R-1,1'-bi-2-naphthol 1,3-bis(pyrid-4-yl)propane 
;
_space_group_IT_number 19
_symmetry_cell_setting orthorhombic
_symmetry_space_group_name_Hall 'P 2ac 2ab'
_symmetry_space_group_name_H-M 'P 21 21 21'
_atom_sites_solution_hydrogens geom
_atom_sites_solution_primary direct
_atom_sites_solution_secondary difmap
_audit_creation_method SHELXL-97
_cell_angle_alpha 90.00
_cell_angle_beta 90.00
_cell_angle_gamma 90.00
_cell_formula_units_Z 4
_cell_length_a 10.1064(10)
_cell_length_b 11.5006(11)
_cell_length_c 22.425(2)
_cell_measurement_reflns_used 2079
_cell_measurement_temperature 298(2)
_cell_measurement_theta_max 24.16
_cell_measurement_theta_min 2.53
_cell_volume 2606.5(4)
_computing_cell_refinement 'SAINT (Siemens, 1997)'
_computing_data_collection 'SMART (Siemens, 1997)'
_computing_data_reduction 'SAINT (Siemens, 1997)'
_computing_molecular_graphics 'ORTEP-II (Johnson, 1976)'
_computing_publication_material 'SHELXL-97 (Sheldrick, 1997)'
_computing_structure_refinement 'SHELXL-97 (Sheldrick, 1997)'
_computing_structure_solution 'SHELXS-97 (Sheldrick, 1997)'
_diffrn_ambient_temperature 298(2)
_diffrn_measured_fraction_theta_full 1.000
_diffrn_measured_fraction_theta_max 1.000
_diffrn_measurement_device_type 'Bruker APEX SMART CCD'
_diffrn_measurement_method phi/omega
_diffrn_radiation_monochromator graphite
_diffrn_radiation_source 'fine-focus sealed tube'
_diffrn_radiation_type MoK\a
_diffrn_radiation_wavelength 0.71073
_diffrn_reflns_av_R_equivalents 0.0386
_diffrn_reflns_av_sigmaI/netI 0.0485
_diffrn_reflns_limit_h_max 11
_diffrn_reflns_limit_h_min -11
_diffrn_reflns_limit_k_max 13
_diffrn_reflns_limit_k_min -12
_diffrn_reflns_limit_l_max 25
_diffrn_reflns_limit_l_min -21
_diffrn_reflns_number 12711
_diffrn_reflns_theta_full 24.00
_diffrn_reflns_theta_max 24.00
_diffrn_reflns_theta_min 1.82
_diffrn_standards_number 0
_exptl_absorpt_coefficient_mu 0.077
_exptl_absorpt_correction_T_max 0.9948
_exptl_absorpt_correction_T_min 0.9838
_exptl_absorpt_correction_type multi-scan
_exptl_absorpt_process_details '(SADABS; Bruker, 2002)'
_exptl_crystal_colour colorless
_exptl_crystal_density_diffrn 1.235
_exptl_crystal_density_method 'not measured'
_exptl_crystal_description block
_exptl_crystal_F_000 1024
_exptl_crystal_size_max 0.24
_exptl_crystal_size_mid 0.17
_exptl_crystal_size_min 0.12
_refine_diff_density_max 0.168
_refine_diff_density_min -0.136
_refine_diff_density_rms 0.031
_refine_ls_abs_structure_details 'Flack H D (1983), Acta Cryst. A39, 876-881'
_refine_ls_abs_structure_Flack 0(2)
_refine_ls_extinction_method none
_refine_ls_goodness_of_fit_ref 1.133
_refine_ls_hydrogen_treatment mixed
_refine_ls_matrix_type full
_refine_ls_number_parameters 342
_refine_ls_number_reflns 4100
_refine_ls_number_restraints 0
_refine_ls_restrained_S_all 1.133
_refine_ls_R_factor_all 0.0769
_refine_ls_R_factor_gt 0.0620
_refine_ls_shift/su_max 0.000
_refine_ls_shift/su_mean 0.000
_refine_ls_structure_factor_coef Fsqd
_refine_ls_weighting_details 'calc w=1/[\s^2^(Fo^2^)+(0.0450P)^2^+0.4000P] where P=(Fo^2^+2Fc^2^)/3'
_refine_ls_weighting_scheme calc
_refine_ls_wR_factor_gt 0.1174
_refine_ls_wR_factor_ref 0.1236
_reflns_number_gt 3380
_reflns_number_total 4100
_reflns_threshold_expression >2sigma(I)
_cod_data_source_file 1267-1704.cff
_cod_data_source_block sq45m
_cod_depositor_comments
;
The following automatic conversions were performed:
'_exptl_absorpt_correction_type' value 'Multi-scan' changed to
'multi-scan' according to
'/home/saulius/struct/CIF-dictionaries/cif_core.dic' dictionary named
'cif_core.dic' version 2.4.1 from 2010-06-29.

Automatic conversion script
Id: cif_fix_enum 1555 2011-01-17 13:19:09Z saulius 
;
_cod_database_code 8101911

loop_
_symmetry_equiv_pos_as_xyz
'x, y, z'
'-x+1/2, -y, z+1/2'
'-x, y+1/2, -z+1/2'
'x+1/2, -y+1/2, -z'

loop_
_atom_site_label
_atom_site_type_symbol
_atom_site_fract_x
_atom_site_fract_y
_atom_site_fract_z
_atom_site_U_iso_or_equiv
_atom_site_adp_type
_atom_site_occupancy
_atom_site_symmetry_multiplicity
_atom_site_Wyckoff_symbol
_atom_site_calc_flag
_atom_site_refinement_flags
_atom_site_disorder_assembly
_atom_site_disorder_group
O1 O 0.9077(3) 0.3981(2) 0.16862(12) 0.0639(7) Uani 1 4 a d . . .
H1 H 0.949(4) 0.331(3) 0.1696(17) 0.079(14) Uiso 1 4 a d . . .
O2 O 0.6940(2) 0.6842(2) 0.16785(11) 0.0580(7) Uani 1 4 a d . . .
H2 H 0.694(4) 0.757(3) 0.1821(18) 0.085(13) Uiso 1 4 a d . . .
C1 C 0.7808(3) 0.3792(3) 0.15121(14) 0.0455(8) Uani 1 4 a d . . .
C2 C 0.7203(3) 0.4611(2) 0.11610(13) 0.0400(7) Uani 1 4 a d . . .
C3 C 0.5882(3) 0.4423(3) 0.09797(13) 0.0419(8) Uani 1 4 a d . . .
C4 C 0.5202(3) 0.5182(3) 0.05910(15) 0.0520(9) Uani 1 4 a d . . .
H4 H 0.5626 0.5849 0.0454 0.062 Uiso 1 4 a calc R . .
C5 C 0.3944(4) 0.4960(3) 0.04133(17) 0.0666(10) Uani 1 4 a d . . .
H5 H 0.3531 0.5470 0.0151 0.080 Uiso 1 4 a calc R . .
C6 C 0.3260(4) 0.3993(4) 0.0614(2) 0.0744(12) Uani 1 4 a d . . .
H6 H 0.2392 0.3865 0.0493 0.089 Uiso 1 4 a calc R . .
C7 C 0.3863(4) 0.3233(3) 0.09870(18) 0.0652(10) Uani 1 4 a d . . .
H7 H 0.3400 0.2589 0.1125 0.078 Uiso 1 4 a calc R . .
C8 C 0.5190(3) 0.3408(3) 0.11698(14) 0.0486(8) Uani 1 4 a d . . .
C9 C 0.5859(4) 0.2605(3) 0.15267(16) 0.0548(9) Uani 1 4 a d . . .
H9 H 0.5421 0.1939 0.1656 0.066 Uiso 1 4 a calc R . .
C10 C 0.7126(4) 0.2778(3) 0.16869(15) 0.0551(9) Uani 1 4 a d . . .
H10 H 0.7559 0.2222 0.1916 0.066 Uiso 1 4 a calc R . .
C11 C 0.7973(3) 0.5652(2) 0.09624(13) 0.0395(7) Uani 1 4 a d . . .
C12 C 0.7831(3) 0.6723(3) 0.12309(14) 0.0420(8) Uani 1 4 a d . . .
C13 C 0.8626(3) 0.7667(3) 0.10607(16) 0.0524(9) Uani 1 4 a d . . .
H13 H 0.8530 0.8380 0.1252 0.063 Uiso 1 4 a calc R . .
C14 C 0.9537(3) 0.7547(3) 0.06187(17) 0.0558(10) Uani 1 4 a d . . .
H14 H 1.0051 0.8184 0.0511 0.067 Uiso 1 4 a calc R . .
C15 C 0.9718(3) 0.6487(3) 0.03218(15) 0.0493(9) Uani 1 4 a d . . .
C16 C 1.0662(3) 0.6356(4) -0.01375(16) 0.0632(10) Uani 1 4 a d . . .
H16 H 1.1181 0.6987 -0.0250 0.076 Uiso 1 4 a calc R . .
C17 C 1.0817(4) 0.5327(4) -0.04124(17) 0.0699(11) Uani 1 4 a d . . .
H17 H 1.1443 0.5247 -0.0714 0.084 Uiso 1 4 a calc R . .
C18 C 1.0043(4) 0.4381(4) -0.02474(16) 0.0664(10) Uani 1 4 a d . . .
H18 H 1.0157 0.3673 -0.0441 0.080 Uiso 1 4 a calc R . .
C19 C 0.9122(3) 0.4471(3) 0.01920(15) 0.0532(9) Uani 1 4 a d . . .
H19 H 0.8618 0.3824 0.0294 0.064 Uiso 1 4 a calc R . .
C20 C 0.8920(3) 0.5530(3) 0.04958(14) 0.0432(8) Uani 1 4 a d . . .
N1 N 1.2943(3) -0.6022(2) 0.27354(14) 0.0621(8) Uani 1 4 a d . . .
N2 N 1.0424(3) 0.1963(3) 0.16763(19) 0.0782(10) Uani 1 4 a d . . .
C21 C 1.4050(4) -0.5480(3) 0.26078(17) 0.0642(10) Uani 1 4 a d . . .
H21 H 1.4818 -0.5745 0.2791 0.077 Uiso 1 4 a calc R . .
C22 C 1.4164(4) -0.4556(3) 0.22260(17) 0.0646(10) Uani 1 4 a d . . .
H22 H 1.4982 -0.4207 0.2162 0.078 Uiso 1 4 a calc R . .
C23 C 1.3075(4) -0.4156(3) 0.19433(16) 0.0602(10) Uani 1 4 a d . . .
C24 C 1.1889(4) -0.4708(3) 0.20704(18) 0.0718(11) Uani 1 4 a d . . .
H24 H 1.1110 -0.4462 0.1889 0.086 Uiso 1 4 a calc R . .
C25 C 1.1872(4) -0.5622(3) 0.24674(18) 0.0685(11) Uani 1 4 a d . . .
H25 H 1.1065 -0.5976 0.2551 0.082 Uiso 1 4 a calc R . .
C26 C 1.3154(5) -0.3157(3) 0.15041(19) 0.0874(13) Uani 1 4 a d . . .
H26A H 1.4078 -0.2976 0.1433 0.105 Uiso 1 4 a calc R . .
H26B H 1.2774 -0.3407 0.1128 0.105 Uiso 1 4 a calc R . .
C27 C 1.2472(4) -0.2084(3) 0.16986(17) 0.0687(11) Uani 1 4 a d . . .
H27A H 1.2791 -0.1864 0.2090 0.082 Uiso 1 4 a calc R . .
H27B H 1.1530 -0.2235 0.1730 0.082 Uiso 1 4 a calc R . .
C28 C 1.2703(4) -0.1076(3) 0.12614(16) 0.0662(11) Uani 1 4 a d . . .
H28A H 1.3635 -0.0874 0.1263 0.079 Uiso 1 4 a calc R . .
H28B H 1.2476 -0.1331 0.0862 0.079 Uiso 1 4 a calc R . .
C29 C 1.1911(3) -0.0021(3) 0.14102(16) 0.0518(9) Uani 1 4 a d . . .
C30 C 1.1798(4) 0.0399(3) 0.19829(18) 0.0699(11) Uani 1 4 a d . . .
H30 H 1.2223 0.0021 0.2296 0.084 Uiso 1 4 a calc R . .
C31 C 1.1063(4) 0.1370(4) 0.2089(2) 0.0771(12) Uani 1 4 a d . . .
H31 H 1.1008 0.1633 0.2480 0.092 Uiso 1 4 a calc R . .
C32 C 1.0543(4) 0.1559(4) 0.1122(2) 0.0833(13) Uani 1 4 a d . . .
H32 H 1.0110 0.1955 0.0818 0.100 Uiso 1 4 a calc R . .
C33 C 1.1271(4) 0.0589(3) 0.09731(18) 0.0709(11) Uani 1 4 a d . . .
H33 H 1.1328 0.0351 0.0578 0.085 Uiso 1 4 a calc R . .

loop_
_atom_site_aniso_label
_atom_site_aniso_U_11
_atom_site_aniso_U_22
_atom_site_aniso_U_33
_atom_site_aniso_U_23
_atom_site_aniso_U_13
_atom_site_aniso_U_12
O1 0.0616(16) 0.0515(15) 0.0786(18) 0.0038(14) -0.0214(15) 0.0029(14)
O2 0.0629(15) 0.0433(14) 0.0680(17) -0.0137(13) 0.0166(14) -0.0083(13)
C1 0.051(2) 0.0396(18) 0.0465(19) -0.0034(16) -0.0056(17) -0.0026(16)
C2 0.0517(19) 0.0347(17) 0.0337(16) -0.0040(14) -0.0034(15) 0.0004(16)
C3 0.0495(19) 0.0361(18) 0.0402(17) -0.0038(15) 0.0010(16) -0.0014(16)
C4 0.052(2) 0.047(2) 0.057(2) 0.0039(18) 0.0017(18) -0.0049(18)
C5 0.058(2) 0.070(2) 0.072(3) 0.013(2) -0.014(2) 0.000(2)
C6 0.049(2) 0.077(3) 0.097(3) 0.001(3) -0.014(2) -0.015(2)
C7 0.059(2) 0.059(2) 0.078(3) -0.002(2) 0.007(2) -0.023(2)
C8 0.057(2) 0.042(2) 0.0461(19) -0.0077(17) 0.0042(17) -0.0098(18)
C9 0.069(2) 0.042(2) 0.054(2) -0.0001(17) 0.006(2) -0.0140(19)
C10 0.078(3) 0.0416(19) 0.045(2) 0.0066(16) -0.009(2) -0.0010(19)
C11 0.0386(16) 0.0367(18) 0.0432(18) 0.0015(15) -0.0073(16) 0.0001(15)
C12 0.0394(17) 0.0362(18) 0.050(2) -0.0004(15) -0.0045(16) -0.0042(16)
C13 0.051(2) 0.041(2) 0.065(2) 0.0005(18) -0.0063(19) -0.0007(17)
C14 0.052(2) 0.043(2) 0.072(2) 0.0139(19) -0.001(2) -0.0142(17)
C15 0.0434(18) 0.049(2) 0.055(2) 0.0102(18) -0.0026(17) -0.0035(17)
C16 0.053(2) 0.075(3) 0.062(2) 0.013(2) 0.006(2) -0.006(2)
C17 0.058(2) 0.091(3) 0.061(2) 0.001(2) 0.014(2) 0.007(2)
C18 0.067(2) 0.074(3) 0.059(2) -0.011(2) 0.001(2) 0.005(2)
C19 0.0509(19) 0.056(2) 0.053(2) -0.0047(18) 0.0022(18) -0.0003(18)
C20 0.0405(18) 0.0440(19) 0.0452(19) 0.0035(16) -0.0094(16) 0.0022(16)
N1 0.0579(19) 0.0472(17) 0.081(2) 0.0081(16) 0.0043(19) 0.0007(17)
N2 0.074(2) 0.064(2) 0.096(3) -0.003(2) -0.013(2) 0.0093(18)
C21 0.057(2) 0.065(2) 0.071(3) 0.003(2) -0.003(2) 0.009(2)
C22 0.071(3) 0.058(2) 0.066(2) -0.004(2) 0.007(2) -0.011(2)
C23 0.086(3) 0.0344(19) 0.060(2) -0.0053(17) 0.006(2) 0.001(2)
C24 0.072(3) 0.050(2) 0.094(3) 0.008(2) -0.008(2) 0.001(2)
C25 0.057(2) 0.050(2) 0.098(3) 0.003(2) 0.001(2) -0.014(2)
C26 0.123(3) 0.056(2) 0.083(3) 0.019(2) 0.022(3) 0.019(3)
C27 0.086(3) 0.055(2) 0.065(2) 0.008(2) -0.001(2) 0.007(2)
C28 0.082(3) 0.053(2) 0.064(2) 0.013(2) 0.000(2) -0.002(2)
C29 0.058(2) 0.0407(18) 0.057(2) 0.0091(18) -0.0037(19) -0.0037(18)
C30 0.083(3) 0.060(3) 0.067(3) 0.013(2) -0.015(2) 0.009(2)
C31 0.086(3) 0.072(3) 0.073(3) 0.008(2) -0.004(2) 0.009(3)
C32 0.092(3) 0.067(3) 0.091(3) 0.013(3) -0.035(3) 0.010(3)
C33 0.086(3) 0.060(2) 0.066(3) 0.005(2) -0.017(2) 0.002(2)

loop_
_atom_type_symbol
_atom_type_description
_atom_type_scat_dispersion_real
_atom_type_scat_dispersion_imag
_atom_type_scat_source
C C 0.0033 0.0000 'International Tables Vol C Tables 4.2.6.8 and 6.1.1.4'
H H 0.0000 0.0000 'International Tables Vol C Tables 4.2.6.8 and 6.1.1.4'
N N 0.0061 0.0000 'International Tables Vol C Tables 4.2.6.8 and 6.1.1.4'
O O 0.0106 0.0000 'International Tables Vol C Tables 4.2.6.8 and 6.1.1.4'

loop_
_geom_angle_atom_site_label_1
_geom_angle_atom_site_label_2
_geom_angle_atom_site_label_3
_geom_angle
_geom_angle_site_symmetry_1
_geom_angle_site_symmetry_3
_geom_angle_publ_flag
C1 O1 H1 108(2) . . ?
C12 O2 H2 111(2) . . ?
O1 C1 C2 118.4(3) . . ?
O1 C1 C10 120.9(3) . . ?
C2 C1 C10 120.6(3) . . ?
C1 C2 C3 118.8(3) . . ?
C1 C2 C11 119.3(3) . . ?
C3 C2 C11 121.9(3) . . ?
C2 C3 C4 122.9(3) . . ?
C2 C3 C8 120.2(3) . . ?
C4 C3 C8 116.9(3) . . ?
C5 C4 C3 121.4(3) . . ?
C5 C4 H4 119.3 . . ?
C3 C4 H4 119.3 . . ?
C4 C5 C6 121.6(4) . . ?
C4 C5 H5 119.2 . . ?
C6 C5 H5 119.2 . . ?
C7 C6 C5 119.6(3) . . ?
C7 C6 H6 120.2 . . ?
C5 C6 H6 120.2 . . ?
C6 C7 C8 120.9(3) . . ?
C6 C7 H7 119.6 . . ?
C8 C7 H7 119.6 . . ?
C9 C8 C7 122.0(3) . . ?
C9 C8 C3 118.4(3) . . ?
C7 C8 C3 119.6(3) . . ?
C10 C9 C8 121.0(3) . . ?
C10 C9 H9 119.5 . . ?
C8 C9 H9 119.5 . . ?
C9 C10 C1 120.9(3) . . ?
C9 C10 H10 119.5 . . ?
C1 C10 H10 119.5 . . ?
C12 C11 C20 118.6(3) . . ?
C12 C11 C2 122.1(3) . . ?
C20 C11 C2 119.3(3) . . ?
O2 C12 C11 118.8(3) . . ?
O2 C12 C13 120.3(3) . . ?
C11 C12 C13 120.8(3) . . ?
C14 C13 C12 120.5(3) . . ?
C14 C13 H13 119.7 . . ?
C12 C13 H13 119.7 . . ?
C13 C14 C15 121.5(3) . . ?
C13 C14 H14 119.2 . . ?
C15 C14 H14 119.2 . . ?
C14 C15 C16 121.8(3) . . ?
C14 C15 C20 118.0(3) . . ?
C16 C15 C20 120.1(3) . . ?
C17 C16 C15 120.5(4) . . ?
C17 C16 H16 119.8 . . ?
C15 C16 H16 119.8 . . ?
C16 C17 C18 120.1(4) . . ?
C16 C17 H17 119.9 . . ?
C18 C17 H17 119.9 . . ?
C19 C18 C17 121.2(4) . . ?
C19 C18 H18 119.4 . . ?
C17 C18 H18 119.4 . . ?
C18 C19 C20 121.0(4) . . ?
C18 C19 H19 119.5 . . ?
C20 C19 H19 119.5 . . ?
C19 C20 C15 117.1(3) . . ?
C19 C20 C11 122.4(3) . . ?
C15 C20 C11 120.5(3) . . ?
C21 N1 C25 115.7(3) . . ?
C31 N2 C32 115.5(4) . . ?
N1 C21 C22 125.2(4) . . ?
N1 C21 H21 117.4 . . ?
C22 C21 H21 117.4 . . ?
C23 C22 C21 119.3(4) . . ?
C23 C22 H22 120.3 . . ?
C21 C22 H22 120.3 . . ?
C22 C23 C24 116.9(3) . . ?
C22 C23 C26 121.4(4) . . ?
C24 C23 C26 121.7(4) . . ?
C25 C24 C23 119.5(4) . . ?
C25 C24 H24 120.2 . . ?
C23 C24 H24 120.2 . . ?
N1 C25 C24 123.3(3) . . ?
N1 C25 H25 118.3 . . ?
C24 C25 H25 118.3 . . ?
C27 C26 C23 114.6(3) . . ?
C27 C26 H26A 108.6 . . ?
C23 C26 H26A 108.6 . . ?
C27 C26 H26B 108.6 . . ?
C23 C26 H26B 108.6 . . ?
H26A C26 H26B 107.6 . . ?
C26 C27 C28 111.7(3) . . ?
C26 C27 H27A 109.3 . . ?
C28 C27 H27A 109.3 . . ?
C26 C27 H27B 109.3 . . ?
C28 C27 H27B 109.3 . . ?
H27A C27 H27B 107.9 . . ?
C29 C28 C27 112.9(3) . . ?
C29 C28 H28A 109.0 . . ?
C27 C28 H28A 109.0 . . ?
C29 C28 H28B 109.0 . . ?
C27 C28 H28B 109.0 . . ?
H28A C28 H28B 107.8 . . ?
C33 C29 C30 116.7(3) . . ?
C33 C29 C28 120.7(3) . . ?
C30 C29 C28 122.6(3) . . ?
C31 C30 C29 119.7(4) . . ?
C31 C30 H30 120.2 . . ?
C29 C30 H30 120.2 . . ?
N2 C31 C30 124.7(4) . . ?
N2 C31 H31 117.7 . . ?
C30 C31 H31 117.7 . . ?
N2 C32 C33 123.9(4) . . ?
N2 C32 H32 118.1 . . ?
C33 C32 H32 118.1 . . ?
C29 C33 C32 119.6(4) . . ?
C29 C33 H33 120.2 . . ?
C32 C33 H33 120.2 . . ?

loop_
_geom_bond_atom_site_label_1
_geom_bond_atom_site_label_2
_geom_bond_distance
_geom_bond_site_symmetry_2
_geom_bond_publ_flag
O1 C1 1.358(4) . ?
O1 H1 0.88(4) . ?
O2 C12 1.355(4) . ?
O2 H2 0.90(4) . ?
C1 C2 1.371(4) . ?
C1 C10 1.410(4) . ?
C2 C3 1.412(4) . ?
C2 C11 1.495(4) . ?
C3 C4 1.412(4) . ?
C3 C8 1.426(4) . ?
C4 C5 1.357(5) . ?
C4 H4 0.9300 . ?
C5 C6 1.385(5) . ?
C5 H5 0.9300 . ?
C6 C7 1.355(5) . ?
C6 H6 0.9300 . ?
C7 C8 1.416(5) . ?
C7 H7 0.9300 . ?
C8 C9 1.397(5) . ?
C9 C10 1.345(5) . ?
C9 H9 0.9300 . ?
C10 H10 0.9300 . ?
C11 C12 1.379(4) . ?
C11 C20 1.425(4) . ?
C12 C13 1.404(4) . ?
C13 C14 1.359(5) . ?
C13 H13 0.9300 . ?
C14 C15 1.402(5) . ?
C14 H14 0.9300 . ?
C15 C16 1.412(5) . ?
C15 C20 1.419(4) . ?
C16 C17 1.343(5) . ?
C16 H16 0.9300 . ?
C17 C18 1.390(5) . ?
C17 H17 0.9300 . ?
C18 C19 1.359(5) . ?
C18 H18 0.9300 . ?
C19 C20 1.411(4) . ?
C19 H19 0.9300 . ?
N1 C21 1.313(4) . ?
N1 C25 1.321(5) . ?
N2 C31 1.318(5) . ?
N2 C32 1.332(5) . ?
C21 C22 1.370(5) . ?
C21 H21 0.9300 . ?
C22 C23 1.350(5) . ?
C22 H22 0.9300 . ?
C23 C24 1.386(5) . ?
C23 C26 1.516(5) . ?
C24 C25 1.378(5) . ?
C24 H24 0.9300 . ?
C25 H25 0.9300 . ?
C26 C27 1.479(5) . ?
C26 H26A 0.9700 . ?
C26 H26B 0.9700 . ?
C27 C28 1.536(5) . ?
C27 H27A 0.9700 . ?
C27 H27B 0.9700 . ?
C28 C29 1.491(5) . ?
C28 H28A 0.9700 . ?
C28 H28B 0.9700 . ?
C29 C33 1.368(5) . ?
C29 C30 1.377(5) . ?
C30 C31 1.362(5) . ?
C30 H30 0.9300 . ?
C31 H31 0.9300 . ?
C32 C33 1.377(5) . ?
C32 H32 0.9300 . ?
C33 H33 0.9300 . ?

loop_
_geom_hbond_atom_site_label_D
_geom_hbond_atom_site_label_H
_geom_hbond_atom_site_label_A
_geom_hbond_distance_DH
_geom_hbond_distance_HA
_geom_hbond_distance_DA
_geom_hbond_angle_DHA
_geom_hbond_site_symmetry_A
O1 H1 N2 0.88(4) 1.81(4) 2.691(4) 176(4) .
O2 H2 N1 0.90(4) 1.90(4) 2.789(4) 169(4) 4_765

loop_
_geom_torsion_atom_site_label_1
_geom_torsion_atom_site_label_2
_geom_torsion_atom_site_label_3
_geom_torsion_atom_site_label_4
_geom_torsion
_geom_torsion_site_symmetry_1
_geom_torsion_site_symmetry_2
_geom_torsion_site_symmetry_3
_geom_torsion_site_symmetry_4
_geom_torsion_publ_flag
O1 C1 C2 C3 -179.8(3) . . . . ?
C10 C1 C2 C3 0.3(4) . . . . ?
O1 C1 C2 C11 2.5(4) . . . . ?
C10 C1 C2 C11 -177.4(3) . . . . ?
C1 C2 C3 C4 -176.3(3) . . . . ?
C11 C2 C3 C4 1.4(4) . . . . ?
C1 C2 C3 C8 1.2(4) . . . . ?
C11 C2 C3 C8 178.8(3) . . . . ?
C2 C3 C4 C5 178.3(3) . . . . ?
C8 C3 C4 C5 0.7(5) . . . . ?
C3 C4 C5 C6 1.3(6) . . . . ?
C4 C5 C6 C7 -1.3(6) . . . . ?
C5 C6 C7 C8 -0.7(6) . . . . ?
C6 C7 C8 C9 -176.3(4) . . . . ?
C6 C7 C8 C3 2.8(5) . . . . ?
C2 C3 C8 C9 -1.2(4) . . . . ?
C4 C3 C8 C9 176.4(3) . . . . ?
C2 C3 C8 C7 179.7(3) . . . . ?
C4 C3 C8 C7 -2.7(4) . . . . ?
C7 C8 C9 C10 178.9(3) . . . . ?
C3 C8 C9 C10 -0.2(5) . . . . ?
C8 C9 C10 C1 1.7(5) . . . . ?
O1 C1 C10 C9 178.4(3) . . . . ?
C2 C1 C10 C9 -1.7(5) . . . . ?
C1 C2 C11 C12 -101.7(3) . . . . ?
C3 C2 C11 C12 80.7(4) . . . . ?
C1 C2 C11 C20 75.9(4) . . . . ?
C3 C2 C11 C20 -101.7(3) . . . . ?
C20 C11 C12 O2 -179.4(3) . . . . ?
C2 C11 C12 O2 -1.8(4) . . . . ?
C20 C11 C12 C13 -1.8(4) . . . . ?
C2 C11 C12 C13 175.9(3) . . . . ?
O2 C12 C13 C14 178.9(3) . . . . ?
C11 C12 C13 C14 1.3(5) . . . . ?
C12 C13 C14 C15 -0.4(5) . . . . ?
C13 C14 C15 C16 -180.0(3) . . . . ?
C13 C14 C15 C20 0.0(5) . . . . ?
C14 C15 C16 C17 179.8(3) . . . . ?
C20 C15 C16 C17 -0.2(5) . . . . ?
C15 C16 C17 C18 0.2(6) . . . . ?
C16 C17 C18 C19 -0.1(6) . . . . ?
C17 C18 C19 C20 0.0(5) . . . . ?
C18 C19 C20 C15 0.0(5) . . . . ?
C18 C19 C20 C11 -179.4(3) . . . . ?
C14 C15 C20 C19 -179.9(3) . . . . ?
C16 C15 C20 C19 0.1(4) . . . . ?
C14 C15 C20 C11 -0.5(4) . . . . ?
C16 C15 C20 C11 179.5(3) . . . . ?
C12 C11 C20 C19 -179.3(3) . . . . ?
C2 C11 C20 C19 3.0(4) . . . . ?
C12 C11 C20 C15 1.3(4) . . . . ?
C2 C11 C20 C15 -176.4(3) . . . . ?
C25 N1 C21 C22 -0.1(5) . . . . ?
N1 C21 C22 C23 -1.0(6) . . . . ?
C21 C22 C23 C24 1.2(5) . . . . ?
C21 C22 C23 C26 -178.4(3) . . . . ?
C22 C23 C24 C25 -0.4(5) . . . . ?
C26 C23 C24 C25 179.2(3) . . . . ?
C21 N1 C25 C24 1.0(6) . . . . ?
C23 C24 C25 N1 -0.7(6) . . . . ?
C22 C23 C26 C27 -113.4(4) . . . . ?
C24 C23 C26 C27 67.1(5) . . . . ?
C23 C26 C27 C28 174.6(4) . . . . ?
C26 C27 C28 C29 173.8(3) . . . . ?
C27 C28 C29 C33 -136.4(4) . . . . ?
C27 C28 C29 C30 44.6(5) . . . . ?
C33 C29 C30 C31 0.8(5) . . . . ?
C28 C29 C30 C31 179.8(3) . . . . ?
C32 N2 C31 C30 -0.7(6) . . . . ?
C29 C30 C31 N2 0.2(6) . . . . ?
C31 N2 C32 C33 0.2(6) . . . . ?
C30 C29 C33 C32 -1.1(5) . . . . ?
C28 C29 C33 C32 179.8(4) . . . . ?
N2 C32 C33 C29 0.7(6) . . . . ?

loop_
_cod_related_entry_id
_cod_related_entry_database
_cod_related_entry_code
1 ChemSpider 30653893
